data_1510102
loop_
_publ_author_name
'Wasel-Nielen, H.D.'
'Hoppe, R.'

_publ_section_title
;
 Oxoaurate(I) der Alkalimetalle: Cs Au O
;
_journal_name_full 'Zeitschrift fuer Anorganische und Allgemeine Chemie'
_journal_page_first 36
_journal_page_last 40
_journal_paper_doi 10.1002/zaac.19683590105
_journal_volume 359
_journal_year 1968
_chemical_formula_sum 'Au Cs O'
_chemical_name_systematic 'Cs (Au O)'
_space_group_IT_number 82
_symmetry_space_group_name_Hall 'I -4'
_symmetry_space_group_name_H-M 'I -4'
_cell_angle_alpha 90
_cell_angle_beta 90
_cell_angle_gamma 90
_cell_formula_units_Z 8
_cell_length_a 10.16
_cell_length_b 10.16
_cell_length_c 6.17
_cell_volume 636.902
_citation_journal_id_ASTM ZAACAB
_cod_data_source_file gold_156.cif
_cod_data_source_block Au1Cs1O1
_cod_original_cell_volume 636.9019
_cod_original_formula_sum 'Au1 Cs1 O1'
_cod_database_code 1510102

loop_
_symmetry_equiv_pos_as_xyz
x,y,z
y,-x,-z
-x,-y,z
-y,x,-z
x+1/2,y+1/2,z+1/2
y+1/2,-x+1/2,-z+1/2
-x+1/2,-y+1/2,z+1/2
-y+1/2,x+1/2,-z+1/2

loop_
_atom_site_label
_atom_site_type_symbol
_atom_site_fract_x
_atom_site_fract_y
_atom_site_fract_z
_atom_site_occupancy
_atom_site_U_iso_or_equiv
Cs1 Cs+1 0.184 0 0.75 1 0.0
O1 O-2 0.186 0 0.25 1 0.0
Au1 Au+1 0.353 0.147 0.25 1 0.0
